data_4504510
loop_
_publ_author_name
'Ramon, Gaelle'
'Coleman, Anthony W.'
'Nassimbeni, Luigi R.'

_publ_section_title
;
 Inclusion of Terpenes bypara-Acyl Calix[4]arenes
;
_journal_issue 1
_journal_name_full 'Crystal Growth &amp; Design'
_journal_page_first 132
_journal_paper_doi 10.1021/cg050240w
_journal_volume 6
_journal_year 2006
_chemical_formula_moiety C60H80O8.2(C3H6O)
_chemical_formula_sum 'C66 H92 O10'
_chemical_formula_weight 1045.40
_chemical_melting_point 94
_chemical_name_common none
_chemical_name_systematic
; 
 p-octanoyl calix[4]arene. 2(acetone) 
;
_space_group_IT_number 2
_symmetry_cell_setting triclinic
_symmetry_space_group_name_Hall '-P 1'
_symmetry_space_group_name_H-M 'P -1'
_atom_sites_solution_hydrogens geom
_atom_sites_solution_primary direct
_atom_sites_solution_secondary difmap
_audit_creation_method SHELXL-97
_cell_angle_alpha 90.03(3)
_cell_angle_beta 103.59(3)
_cell_angle_gamma 97.69(3)
_cell_formula_units_Z 2
_cell_length_a 12.848(3)
_cell_length_b 15.720(3)
_cell_length_c 15.732(3)
_cell_measurement_reflns_used 12376
_cell_measurement_temperature 173(2)
_cell_measurement_theta_max 26.37
_cell_measurement_theta_min 1.02
_cell_volume 3059.0(12)
_computing_cell_refinement 'Collect (Nonius, 2000)'
_computing_data_collection 'Collect (Nonius, 2000)'
_computing_data_reduction 'Collect (Nonius, 2000)'
_computing_molecular_graphics 'WebLab ViewerPro (1997)'
_computing_publication_material 'SHELXL-97 (Sheldrick, 1997)'
_computing_structure_refinement 'SHELXL-97 (Sheldrick, 1997)'
_computing_structure_solution 'SHELXS-97 (Sheldrick, 1990)'
_diffrn_ambient_temperature 173(2)
_diffrn_measured_fraction_theta_full 0.975
_diffrn_measured_fraction_theta_max 0.975
_diffrn_measurement_device_type 'Nonius Kappa CCD'
_diffrn_measurement_method 'Combination of phi and omega'
_diffrn_radiation_monochromator graphite
_diffrn_radiation_source 'fine-focus sealed tube'
_diffrn_radiation_type MoK\a
_diffrn_radiation_wavelength 0.71073
_diffrn_reflns_av_R_equivalents 0.0467
_diffrn_reflns_av_sigmaI/netI 0.0857
_diffrn_reflns_limit_h_max 16
_diffrn_reflns_limit_h_min -15
_diffrn_reflns_limit_k_max 19
_diffrn_reflns_limit_k_min -19
_diffrn_reflns_limit_l_max 19
_diffrn_reflns_limit_l_min -19
_diffrn_reflns_number 22797
_diffrn_reflns_theta_full 26.51
_diffrn_reflns_theta_max 26.51
_diffrn_reflns_theta_min 2.16
_exptl_absorpt_coefficient_mu 0.075
_exptl_crystal_colour yellow
_exptl_crystal_density_diffrn 1.135
_exptl_crystal_density_meas ?
_exptl_crystal_density_method 'not measured'
_exptl_crystal_description 'clear plates'
_exptl_crystal_F_000 1136
_exptl_crystal_size_max 0.15
_exptl_crystal_size_mid 0.1
_exptl_crystal_size_min 0.1
_refine_diff_density_max 0.513
_refine_diff_density_min -0.370
_refine_diff_density_rms 0.073
_refine_ls_extinction_method none
_refine_ls_goodness_of_fit_ref 1.327
_refine_ls_hydrogen_treatment mixed
_refine_ls_matrix_type full
_refine_ls_number_parameters 745
_refine_ls_number_reflns 12376
_refine_ls_number_restraints 0
_refine_ls_restrained_S_all 1.327
_refine_ls_R_factor_all 0.2101
_refine_ls_R_factor_gt 0.1295
_refine_ls_shift/su_max 1.201
_refine_ls_shift/su_mean 0.058
_refine_ls_structure_factor_coef Fsqd
_refine_ls_weighting_details 'calc w=1/[\s^2^(Fo^2^)+(0.2000P)^2^+0.0000P] where P=(Fo^2^+2Fc^2^)/3'
_refine_ls_weighting_scheme calc
_refine_ls_wR_factor_gt 0.3631
_refine_ls_wR_factor_ref 0.4267
_reflns_number_gt 5633
_reflns_number_total 12376
_reflns_threshold_expression >2sigma(I)
_cod_data_source_file cg050240wsi20050817_011314.cif
_cod_data_source_block c:\progra~1\xseed\c8\c8ohacet
_cod_depositor_comments
;
The following automatic conversions were performed:

'_symmetry_cell_setting' value 'Triclinic' changed to 'triclinic'
according to /home/saulius/struct/CIF-dictionaries/cif_core.dic
dictionary named 'cif_core.dic' version 2.4.1 from 2010-06-29.

Automatic conversion script
Id: cif_fix_values 1715 2011-07-08 13:25:40Z adriana 

The following automatic conversions were performed:

'_exptl_crystal_density_meas' value 'not measured' was changed to '?'
- the value is perceived as not measured.

Automatic conversion script
Id: cif_fix_values 3008 2015-01-20 13:52:24Z robertas 
;
_cod_original_cell_volume 3059.1(11)
_cod_original_sg_symbol_H-M P(-1)
_cod_database_code 4504510

loop_
_symmetry_equiv_pos_as_xyz
'x, y, z'
'-x, -y, -z'

loop_
_atom_site_label
_atom_site_type_symbol
_atom_site_fract_x
_atom_site_fract_y
_atom_site_fract_z
_atom_site_U_iso_or_equiv
_atom_site_adp_type
_atom_site_occupancy
_atom_site_symmetry_multiplicity
_atom_site_calc_flag
_atom_site_refinement_flags
O1 O 0.3499(2) 0.82289(19) 0.19681(19) 0.0772(8) Uani 1 1 d .
H1 H 0.3716 0.7747 0.1990 0.093 Uiso 1 1 calc R
O2 O 0.3501(2) 0.7562(2) 0.4343(2) 0.0859(9) Uani 1 1 d .
H2 H 0.3703 0.8094 0.4402 0.103 Uiso 1 1 calc R
O3 O -0.0792(3) 0.4397(2) 0.0884(2) 0.0916(10) Uani 1 1 d .
O4 O 0.3495(2) 0.67239(19) 0.28239(19) 0.0786(8) Uani 1 1 d .
H4 H 0.3715 0.6727 0.3371 0.094 Uiso 1 1 calc R
C5 C 0.0586(3) 0.8175(2) 0.0144(2) 0.0642(10) Uani 1 1 d .
C6 C 0.0698(3) 0.5011(2) 0.1981(2) 0.0607(10) Uani 1 1 d .
O7 O 0.3454(3) 0.9053(2) 0.3479(2) 0.0840(9) Uani 1 1 d .
H7 H 0.3656 0.9089 0.3008 0.101 Uiso 1 1 calc R
C8 C 0.2568(3) 0.6150(2) 0.2568(3) 0.0623(10) Uani 1 1 d .
C9 C 0.2063(4) 0.9779(2) 0.2601(2) 0.0679(11) Uani 1 1 d .
C10 C 0.2105(3) 0.6059(2) 0.1661(2) 0.0603(10) Uani 1 1 d .
C11 C 0.2068(3) 0.7436(2) 0.0864(2) 0.0637(10) Uani 1 1 d .
C12 C 0.2053(4) 0.9400(2) 0.4099(2) 0.0709(12) Uani 1 1 d .
C13 C 0.2052(4) 0.8938(2) 0.1227(2) 0.0663(11) Uani 1 1 d .
C14 C 0.1183(3) 0.5122(2) 0.2869(2) 0.0630(10) Uani 1 1 d .
H14 H 0.0863 0.4801 0.3276 0.076 Uiso 1 1 calc R
C15 C 0.2068(4) 0.8020(3) 0.4897(2) 0.0708(11) Uani 1 1 d .
C16 C 0.0633(4) 0.6930(2) 0.5102(2) 0.0717(11) Uani 1 1 d .
C17 C 0.2535(4) 0.9412(2) 0.3390(3) 0.0674(11) Uani 1 1 d .
C18 C 0.1086(4) 0.8921(3) 0.0622(2) 0.0663(11) Uani 1 1 d .
H18 H 0.0754 0.9429 0.0529 0.080 Uiso 1 1 calc R
C19 C 0.2535(3) 0.8192(3) 0.1351(3) 0.0658(11) Uani 1 1 d .
C20 C 0.2127(3) 0.5690(2) 0.3175(2) 0.0612(10) Uani 1 1 d .
C21 C 0.2548(4) 0.7369(3) 0.4598(2) 0.0689(11) Uani 1 1 d .
C22 C 0.1103(3) 0.7438(3) 0.0272(2) 0.0654(10) Uani 1 1 d .
H22 H 0.0773 0.6927 -0.0060 0.078 Uiso 1 1 calc R
C23 C 0.1112(4) 0.7783(3) 0.5151(2) 0.0756(12) Uani 1 1 d .
H23 H 0.0773 0.8213 0.5362 0.091 Uiso 1 1 calc R
C24 C 0.2091(4) 0.6502(2) 0.4537(2) 0.0665(11) Uani 1 1 d .
C25 C 0.1127(4) 0.6296(3) 0.4802(2) 0.0675(11) Uani 1 1 d .
H25 H 0.0804 0.5714 0.4777 0.081 Uiso 1 1 calc R
C26 C 0.1166(3) 0.5481(2) 0.1395(2) 0.0644(10) Uani 1 1 d .
H26 H 0.0834 0.5407 0.0788 0.077 Uiso 1 1 calc R
C27 C 0.0647(4) 1.0125(3) 0.3245(3) 0.0736(12) Uani 1 1 d .
O28 O -0.0860(3) 0.8837(2) -0.0655(2) 0.1007(11) Uani 1 1 d .
O29 O -0.0803(3) 0.5932(2) 0.5326(3) 0.1065(12) Uani 1 1 d .
C30 C 0.2565(3) 0.6606(3) 0.1018(3) 0.0681(10) Uani 1 1 d .
H30A H 0.2428 0.6279 0.0456 0.082 Uiso 1 1 calc R
H30B H 0.3358 0.6745 0.1242 0.082 Uiso 1 1 calc R
O31 O -0.0846(3) 1.0434(2) 0.3783(2) 0.1065(12) Uani 1 1 d .
C32 C 0.1114(4) 1.0133(2) 0.2542(2) 0.0671(11) Uani 1 1 d .
H32 H 0.0786 1.0381 0.2013 0.081 Uiso 1 1 calc R
C33 C -0.0336(4) 0.4432(3) 0.1644(3) 0.0749(12) Uani 1 1 d .
C34 C 0.2586(4) 0.5817(3) 0.4158(3) 0.0687(11) Uani 1 1 d .
H34A H 0.2443 0.5269 0.4446 0.082 Uiso 1 1 calc R
H34B H 0.3379 0.5983 0.4278 0.082 Uiso 1 1 calc R
C35 C 0.1126(4) 0.9759(2) 0.4021(3) 0.0713(12) Uani 1 1 d .
H35 H 0.0801 0.9760 0.4504 0.086 Uiso 1 1 calc R
C36 C 0.2534(4) 0.9758(3) 0.1789(3) 0.0730(11) Uani 1 1 d .
H36A H 0.2374 1.0267 0.1437 0.088 Uiso 1 1 calc R
H36B H 0.3329 0.9782 0.1976 0.088 Uiso 1 1 calc R
C37 C 0.2542(4) 0.8954(3) 0.4938(2) 0.0772(12) Uani 1 1 d .
H37A H 0.3335 0.9001 0.5016 0.093 Uiso 1 1 calc R
H37B H 0.2398 0.9245 0.5449 0.093 Uiso 1 1 calc R
C38 C -0.0412(4) 0.6676(3) 0.5351(3) 0.0820(13) Uani 1 1 d .
C39 C -0.0497(4) 0.8171(3) -0.0489(3) 0.0781(12) Uani 1 1 d .
C40 C -0.0396(4) 1.0481(3) 0.3193(3) 0.0842(13) Uani 1 1 d .
C41 C -0.0993(5) 0.7362(3) 0.5637(5) 0.1101(18) Uani 1 1 d .
H41A H -0.0531 0.7645 0.6184 0.132 Uiso 1 1 calc R
H41B H -0.1072 0.7802 0.5185 0.132 Uiso 1 1 calc R
C42 C -0.0774(5) 0.3864(4) 0.2291(4) 0.114(2) Uani 1 1 d .
H42A H -0.0250 0.3465 0.2524 0.137 Uiso 1 1 calc R
H42B H -0.0826 0.4230 0.2788 0.137 Uiso 1 1 calc R
C43 C -0.1867(7) 0.3343(6) 0.1929(6) 0.062(2) Uani 0.50 1 d P
C45 C -0.0923(6) 1.0899(5) 0.2383(4) 0.124(2) Uani 1 1 d .
H45A H -0.0367 1.1195 0.2103 0.149 Uiso 1 1 calc R
H45B H -0.1355 1.1329 0.2530 0.149 Uiso 1 1 calc R
C46 C -0.2098(6) 0.7052(4) 0.5792(5) 0.123(2) Uani 1 1 d .
H46A H -0.2026 0.6611 0.6243 0.147 Uiso 1 1 calc R
H46B H -0.2568 0.6776 0.5244 0.147 Uiso 1 1 calc R
C49 C -0.2646(6) 0.7772(5) 0.6087(7) 0.150(3) Uani 1 1 d .
H49A H -0.2147 0.8073 0.6609 0.180 Uiso 1 1 calc R
H49B H -0.2755 0.8192 0.5617 0.180 Uiso 1 1 calc R
C51 C -0.3694(9) 0.7497(7) 0.6302(9) 0.186(4) Uani 1 1 d .
H51A H -0.3583 0.7135 0.6822 0.224 Uiso 1 1 calc R
H51B H -0.4180 0.7146 0.5807 0.224 Uiso 1 1 calc R
C70 C -0.4422(9) 0.8519(10) -0.0181(7) 0.200(5) Uani 1 1 d .
H70A H -0.4660 0.8891 -0.0677 0.240 Uiso 1 1 calc R
H70B H -0.3969 0.8122 -0.0358 0.240 Uiso 1 1 calc R
C72 C -0.3784(13) 0.9060(10) 0.0612(9) 0.225(5) Uani 1 1 d .
H72A H -0.4304 0.9298 0.0888 0.270 Uiso 1 1 calc R
H72B H -0.3400 0.8676 0.1036 0.270 Uiso 1 1 calc R
C74 C -0.3059(9) 0.9711(10) 0.0488(11) 0.226(6) Uani 1 1 d .
H74A H -0.3434 1.0012 -0.0023 0.271 Uiso 1 1 calc R
H74B H -0.2498 0.9442 0.0292 0.271 Uiso 1 1 calc R
O5 O 0.0221(6) 0.7543(5) 0.2554(5) 0.182(2) Uani 1 1 d .
C4 C -0.1256(15) 0.6428(13) 0.2749(15) 0.149(7) Uani 0.50 1 d P
C7 C -0.0855(8) 0.7311(8) 0.2430(17) 0.291(11) Uani 1 1 d .
C29 C -0.1166(14) 0.7775(14) 0.315(2) 0.213(13) Uani 0.50 1 d P
C31 C -0.5349(15) 0.8038(15) 0.0053(12) 0.307(10) Uani 1 1 d .
H31A H -0.5124 0.7549 0.0401 0.460 Uiso 1 1 calc R
H31B H -0.5891 0.7828 -0.0480 0.460 Uiso 1 1 calc R
H31C H -0.5662 0.8411 0.0396 0.460 Uiso 1 1 calc R
C47 C -0.2848(13) 0.4123(12) 0.2824(11) 0.125(5) Uani 0.50 1 d P
C48 C -0.3814(12) 0.4449(11) 0.2731(11) 0.139(5) Uani 0.50 1 d P
C61 C -0.1483(17) 0.7796(19) 0.174(2) 0.240(14) Uani 0.50 1 d P
C62 C -0.3818(7) 0.8240(6) 0.3441(6) 0.133(2) Uani 1 1 d .
O62 O -0.4621(7) 0.8044(6) 0.3599(7) 0.223(3) Uani 1 1 d .
C2 C -0.361(2) 0.7745(18) 0.2754(18) 0.385(15) Uani 1 1 d .
H2A H -0.4081 0.7870 0.2195 0.577 Uiso 1 1 calc R
H2B H -0.3753 0.7132 0.2867 0.577 Uiso 1 1 calc R
H2C H -0.2852 0.7892 0.2729 0.577 Uiso 1 1 calc R
C68 C -0.3196(19) 0.9010(12) 0.3656(17) 0.353(13) Uani 1 1 d .
H68A H -0.3627 0.9471 0.3451 0.530 Uiso 1 1 calc R
H68B H -0.2583 0.9049 0.3379 0.530 Uiso 1 1 calc R
H68C H -0.2926 0.9068 0.4293 0.530 Uiso 1 1 calc R
C71 C -0.143(4) 0.645(2) 0.183(6) 0.39(4) Uani 0.50 1 d P
C73 C -0.4299(8) 0.8378(11) 0.6515(9) 0.238(8) Uani 1 1 d .
H73A H -0.3771 0.8788 0.6932 0.285 Uiso 1 1 calc R
H73B H -0.4553 0.8676 0.5967 0.285 Uiso 1 1 calc R
C78 C -0.4072(17) 0.4613(13) 0.3562(12) 0.155(7) Uani 0.50 1 d P
C54 C -0.5482(13) 0.8777(10) 0.7205(7) 0.229(6) Uani 1 1 d .
H54A H -0.4902 0.9003 0.7709 0.344 Uiso 1 1 calc R
H54B H -0.6167 0.8668 0.7383 0.344 Uiso 1 1 calc R
H54C H -0.5541 0.9198 0.6742 0.344 Uiso 1 1 calc R
C53 C -0.526(2) 0.8050(11) 0.6907(10) 0.342(15) Uani 1 1 d .
H53A H -0.5875 0.7760 0.6457 0.410 Uiso 1 1 calc R
H53B H -0.5051 0.7653 0.7386 0.410 Uiso 1 1 calc R
C28 C -0.1708(10) 1.0149(12) 0.1714(7) 0.232(7) Uani 1 1 d .
H28A H -0.1236 0.9850 0.1437 0.278 Uiso 1 1 calc R
H28B H -0.2030 0.9726 0.2078 0.278 Uiso 1 1 calc R
C55 C -0.2508(14) 1.0345(16) 0.1080(13) 0.313(13) Uani 1 1 d .
H55A H -0.2209 1.0817 0.0753 0.375 Uiso 1 1 calc R
H55B H -0.3037 1.0573 0.1354 0.375 Uiso 1 1 calc R
C1 C -0.1097(5) 0.7353(4) -0.0882(5) 0.119(2) Uani 1 1 d .
C44 C -0.2185(7) 0.7336(6) -0.1403(7) 0.087(3) Uani 0.50 1 d P
C50 C -0.173(3) 0.687(2) -0.0301(19) 0.32(2) Uani 0.50 1 d P
C52 C -0.2786(9) 0.6446(9) -0.1727(11) 0.128(5) Uani 0.50 1 d P
C56 C -0.2904(17) 0.6066(16) -0.079(2) 0.203(11) Uani 0.50 1 d P
C57 C -0.459(3) 0.532(4) -0.303(3) 0.42(4) Uani 0.50 1 d P
C58 C -0.366(3) 0.617(3) -0.020(4) 0.36(3) Uani 0.50 1 d P
C63 C -0.2436(11) 0.2996(9) 0.2589(8) 0.121(4) Uani 0.50 1 d P
C64 C -0.388(4) 0.6434(19) -0.245(3) 0.36(3) Uani 0.50 1 d P
C3 C -0.2527(19) 0.3734(11) 0.1889(9) 0.163(8) Uani 0.50 1 d P
C59 C -0.3488(13) 0.2427(10) 0.2289(9) 0.067(4) Uani 0.25 1 d P
C60 C -0.466(3) 0.504(2) 0.3764(17) 0.255(15) Uani 0.50 1 d P
C65 C -0.295(5) 0.365(3) 0.315(2) 0.21(3) Uani 0.25 1 d P

loop_
_atom_site_aniso_label
_atom_site_aniso_U_11
_atom_site_aniso_U_22
_atom_site_aniso_U_33
_atom_site_aniso_U_23
_atom_site_aniso_U_13
_atom_site_aniso_U_12
O1 0.0755(18) 0.0723(19) 0.0845(19) -0.0040(14) 0.0226(15) 0.0060(14)
O2 0.088(2) 0.076(2) 0.0823(19) -0.0068(15) 0.0050(16) -0.0009(16)
O3 0.117(2) 0.082(2) 0.0650(19) -0.0195(15) 0.0174(17) -0.0177(17)
O4 0.0737(18) 0.079(2) 0.0780(18) -0.0054(14) 0.0090(14) 0.0078(15)
C5 0.090(3) 0.056(2) 0.048(2) 0.0002(17) 0.0227(18) 0.006(2)
C6 0.081(2) 0.046(2) 0.059(2) -0.0067(16) 0.0236(18) 0.0076(18)
O7 0.093(2) 0.075(2) 0.083(2) -0.0047(15) 0.0251(15) 0.0016(17)
C8 0.066(2) 0.052(2) 0.069(2) -0.0084(18) 0.0125(18) 0.0134(18)
C9 0.096(3) 0.043(2) 0.062(2) -0.0088(17) 0.025(2) -0.015(2)
C10 0.072(2) 0.054(2) 0.058(2) -0.0043(17) 0.0177(17) 0.0166(18)
C11 0.085(3) 0.052(2) 0.061(2) -0.0062(17) 0.035(2) 0.0046(19)
C12 0.113(3) 0.042(2) 0.053(2) -0.0132(16) 0.022(2) -0.009(2)
C13 0.092(3) 0.053(2) 0.059(2) 0.0018(18) 0.034(2) 0.000(2)
C14 0.081(3) 0.047(2) 0.064(2) -0.0024(17) 0.0217(19) 0.0132(19)
C15 0.107(3) 0.057(2) 0.0436(19) -0.0073(17) 0.010(2) 0.008(2)
C16 0.114(3) 0.047(2) 0.055(2) 0.0018(17) 0.022(2) 0.013(2)
C17 0.088(3) 0.048(2) 0.064(2) -0.0048(18) 0.021(2) -0.005(2)
C18 0.100(3) 0.054(2) 0.051(2) 0.0076(17) 0.031(2) 0.013(2)
C19 0.074(3) 0.061(3) 0.068(2) -0.0023(19) 0.033(2) 0.0030(19)
C20 0.073(2) 0.052(2) 0.059(2) 0.0007(17) 0.0120(18) 0.0189(18)
C21 0.085(3) 0.069(3) 0.047(2) -0.0016(18) 0.0060(18) 0.006(2)
C22 0.090(3) 0.057(2) 0.051(2) -0.0065(17) 0.024(2) 0.002(2)
C23 0.122(4) 0.054(2) 0.053(2) -0.0059(17) 0.030(2) 0.005(2)
C24 0.094(3) 0.054(2) 0.0440(19) -0.0005(16) -0.0003(18) 0.016(2)
C25 0.096(3) 0.054(2) 0.052(2) 0.0016(17) 0.0180(19) 0.008(2)
C26 0.083(3) 0.055(2) 0.060(2) -0.0135(18) 0.0205(19) 0.016(2)
C27 0.104(3) 0.048(2) 0.071(3) -0.0092(19) 0.032(2) -0.003(2)
O28 0.132(3) 0.074(2) 0.088(2) 0.0108(17) 0.0041(19) 0.024(2)
O29 0.151(3) 0.057(2) 0.133(3) 0.0049(18) 0.082(2) 0.0064(19)
C30 0.078(3) 0.062(2) 0.068(2) -0.0088(19) 0.0262(19) 0.0107(19)
O31 0.145(3) 0.098(3) 0.095(2) -0.0066(19) 0.059(2) 0.029(2)
C32 0.103(3) 0.044(2) 0.057(2) -0.0049(16) 0.027(2) 0.003(2)
C33 0.095(3) 0.064(3) 0.063(3) -0.015(2) 0.023(2) -0.004(2)
C34 0.088(3) 0.055(2) 0.062(2) 0.0026(18) 0.0115(19) 0.0171(19)
C35 0.112(3) 0.041(2) 0.062(2) -0.0132(17) 0.031(2) -0.007(2)
C36 0.099(3) 0.052(2) 0.071(2) -0.0048(18) 0.038(2) -0.008(2)
C37 0.112(3) 0.059(2) 0.052(2) -0.0105(18) 0.013(2) -0.008(2)
C38 0.126(4) 0.051(3) 0.077(3) 0.001(2) 0.044(3) 0.006(2)
C39 0.109(3) 0.068(3) 0.061(2) 0.004(2) 0.020(2) 0.022(2)
C40 0.127(4) 0.056(2) 0.078(3) -0.008(2) 0.038(3) 0.016(2)
C41 0.143(5) 0.065(3) 0.142(5) 0.005(3) 0.072(4) 0.017(3)
C42 0.114(4) 0.128(5) 0.084(3) -0.007(3) 0.019(3) -0.039(3)
C43 0.052(5) 0.056(5) 0.080(6) 0.001(4) 0.030(4) -0.008(4)
C45 0.143(5) 0.148(6) 0.092(4) -0.003(4) 0.029(4) 0.059(5)
C46 0.154(5) 0.074(4) 0.167(6) 0.004(3) 0.094(5) 0.013(3)
C49 0.134(6) 0.095(5) 0.236(9) -0.009(5) 0.072(6) 0.019(4)
C51 0.176(8) 0.160(8) 0.249(11) -0.041(7) 0.104(8) 0.017(7)
C70 0.165(8) 0.276(14) 0.140(7) -0.028(8) 0.025(6) -0.017(9)
C72 0.241(13) 0.203(12) 0.200(12) 0.014(9) 0.012(10) -0.008(11)
C74 0.137(7) 0.233(14) 0.286(15) -0.082(12) 0.057(8) -0.060(8)
O5 0.179(6) 0.178(6) 0.185(5) -0.011(4) 0.040(4) 0.011(4)
C4 0.123(11) 0.115(13) 0.223(18) 0.035(12) 0.079(12) 0.006(9)
C7 0.103(7) 0.148(10) 0.63(4) -0.026(16) 0.108(12) 0.017(6)
C29 0.110(11) 0.165(17) 0.37(4) -0.11(2) 0.052(15) 0.042(11)
C31 0.308(18) 0.35(2) 0.268(18) -0.019(16) 0.155(16) -0.084(18)
C47 0.154(12) 0.117(11) 0.104(10) 0.016(9) 0.033(8) 0.015(10)
C48 0.117(10) 0.153(13) 0.154(13) 0.011(10) 0.029(9) 0.051(9)
C61 0.121(13) 0.22(2) 0.35(4) 0.06(2) -0.012(16) 0.070(15)
C62 0.095(5) 0.136(6) 0.167(7) -0.019(5) 0.040(4) -0.006(4)
O62 0.146(5) 0.239(9) 0.273(9) -0.026(7) 0.048(6) -0.005(5)
C2 0.52(4) 0.35(3) 0.37(3) 0.05(3) 0.23(3) 0.10(3)
C68 0.40(3) 0.193(15) 0.43(3) -0.004(17) 0.11(2) -0.117(18)
C71 0.29(4) 0.12(2) 0.84(13) -0.09(4) 0.32(7) 0.00(2)
C73 0.151(7) 0.35(2) 0.203(10) -0.078(11) 0.099(7) -0.094(10)
C78 0.205(17) 0.159(15) 0.146(13) 0.041(11) 0.084(12) 0.105(13)
C54 0.347(17) 0.192(12) 0.142(8) -0.062(7) 0.071(9) -0.014(11)
C53 0.71(5) 0.169(12) 0.146(10) 0.025(9) 0.037(16) 0.16(2)
C28 0.158(8) 0.37(2) 0.128(7) 0.043(10) -0.008(6) -0.020(10)
C55 0.222(14) 0.44(3) 0.259(17) -0.18(2) 0.111(14) -0.119(19)
C1 0.119(4) 0.086(4) 0.132(5) -0.020(3) -0.011(4) 0.015(3)
C44 0.069(5) 0.070(6) 0.108(7) 0.003(5) -0.014(5) 0.020(4)
C50 0.42(5) 0.27(3) 0.21(2) -0.08(2) 0.14(3) -0.22(3)
C52 0.078(7) 0.103(9) 0.169(13) -0.015(9) -0.040(7) 0.010(6)
C56 0.143(14) 0.19(2) 0.26(3) -0.054(18) -0.024(15) 0.100(14)
C57 0.28(3) 0.71(9) 0.45(5) 0.41(6) 0.25(4) 0.41(5)
C58 0.22(3) 0.35(5) 0.49(8) -0.15(5) 0.02(4) 0.09(3)
C63 0.129(9) 0.111(9) 0.109(8) -0.007(7) 0.031(7) -0.039(7)
C64 0.42(6) 0.132(19) 0.41(5) -0.05(2) -0.07(4) -0.11(3)
C3 0.224(19) 0.118(12) 0.087(8) -0.013(8) -0.011(11) -0.105(13)
C59 0.080(10) 0.062(9) 0.046(8) 0.001(7) 0.005(7) -0.023(8)
C60 0.33(4) 0.29(3) 0.152(19) 0.07(2) 0.01(2) 0.16(3)
C65 0.40(8) 0.13(3) 0.09(2) 0.03(2) 0.05(3) 0.03(4)

loop_
_atom_type_symbol
_atom_type_description
_atom_type_scat_dispersion_real
_atom_type_scat_dispersion_imag
_atom_type_scat_source
C C 0.0033 0.0016 'International Tables Vol C Tables 4.2.6.8 and 6.1.1.4'
H H 0.0000 0.0000 'International Tables Vol C Tables 4.2.6.8 and 6.1.1.4'
O O 0.0106 0.0060 'International Tables Vol C Tables 4.2.6.8 and 6.1.1.4'

loop_
_geom_angle_atom_site_label_1
_geom_angle_atom_site_label_2
_geom_angle_atom_site_label_3
_geom_angle
_geom_angle_site_symmetry_1
_geom_angle_site_symmetry_3
C18 C5 C22 118.6(4) . .
C18 C5 C39 119.7(4) . .
C22 C5 C39 121.7(4) . .
C26 C6 C14 118.8(4) . .
C26 C6 C33 118.9(3) . .
C14 C6 C33 122.3(3) . .
O4 C8 C20 121.0(3) . .
O4 C8 C10 116.4(3) . .
C20 C8 C10 122.7(4) . .
C32 C9 C17 118.9(4) . .
C32 C9 C36 119.1(4) . .
C17 C9 C36 121.9(4) . .
C26 C10 C8 116.9(3) . .
C26 C10 C30 121.5(3) . .
C8 C10 C30 121.5(4) . .
C22 C11 C19 118.2(4) . .
C22 C11 C30 119.6(3) . .
C19 C11 C30 122.0(4) . .
C35 C12 C17 119.1(4) . .
C35 C12 C37 121.0(4) . .
C17 C12 C37 119.8(5) . .
C18 C13 C19 118.9(4) . .
C18 C13 C36 119.3(4) . .
C19 C13 C36 121.7(4) . .
C6 C14 C20 121.5(4) . .
C23 C15 C21 117.6(4) . .
C23 C15 C37 119.7(4) . .
C21 C15 C37 122.6(4) . .
C25 C16 C23 119.7(4) . .
C25 C16 C38 118.6(4) . .
C23 C16 C38 121.7(4) . .
O7 C17 C12 118.4(4) . .
O7 C17 C9 121.2(4) . .
C12 C17 C9 120.4(4) . .
C13 C18 C5 121.1(4) . .
O1 C19 C13 117.4(4) . .
O1 C19 C11 121.1(4) . .
C13 C19 C11 121.5(4) . .
C8 C20 C14 117.9(3) . .
C8 C20 C34 123.1(4) . .
C14 C20 C34 119.0(3) . .
O2 C21 C15 120.4(4) . .
O2 C21 C24 117.0(4) . .
C15 C21 C24 122.6(4) . .
C11 C22 C5 121.6(4) . .
C15 C23 C16 121.5(4) . .
C25 C24 C21 117.6(4) . .
C25 C24 C34 120.7(4) . .
C21 C24 C34 121.7(4) . .
C16 C25 C24 120.9(4) . .
C6 C26 C10 122.3(4) . .
C32 C27 C35 119.9(4) . .
C32 C27 C40 121.6(4) . .
C35 C27 C40 118.4(4) . .
C10 C30 C11 111.6(3) . .
C27 C32 C9 120.4(4) . .
O3 C33 C6 121.5(4) . .
O3 C33 C42 120.9(4) . .
C6 C33 C42 117.6(4) . .
C24 C34 C20 111.5(3) . .
C12 C35 C27 121.3(4) . .
C13 C36 C9 110.8(3) . .
C15 C37 C12 110.9(3) . .
O29 C38 C16 120.8(4) . .
O29 C38 C41 119.6(5) . .
C16 C38 C41 119.5(4) . .
O28 C39 C1 121.1(5) . .
O28 C39 C5 119.8(4) . .
C1 C39 C5 119.1(4) . .
O31 C40 C45 117.3(5) . .
O31 C40 C27 122.4(5) . .
C45 C40 C27 120.3(5) . .
C46 C41 C38 115.7(5) . .
C43 C42 C33 115.2(5) . .
C3 C43 C63 75.1(11) . .
C3 C43 C42 111.5(11) . .
C63 C43 C42 115.1(8) . .
C40 C45 C28 108.1(7) . .
C41 C46 C49 113.5(5) . .
C51 C49 C46 115.7(7) . .
C49 C51 C73 111.3(8) . .
C31 C70 C72 107.7(12) . .
C74 C72 C70 117.7(13) . .
C72 C74 C55 127.3(15) . .
O5 C7 C29 105.1(15) . .
O5 C7 C61 112.4(17) . .
C29 C7 C61 93.1(18) . .
O5 C7 C4 118.1(13) . .
C29 C7 C4 92.1(18) . .
C61 C7 C4 125.6(16) . .
O5 C7 C71 119.0(16) . .
C29 C7 C71 132.4(18) . .
C61 C7 C71 86(3) . .
C4 C7 C71 53(2) . .
C48 C47 C3 118.5(15) . .
C47 C48 C78 113.1(15) . .
O62 C62 C68 125.4(15) . .
O62 C62 C2 115.2(15) . .
C68 C62 C2 116.7(17) . .
C53 C73 C51 108.2(12) . .
C60 C78 C48 132.6(19) . .
C60 C78 C57 52(3) . 2_465
C48 C78 C57 90.7(18) . 2_465
C54 C53 C73 101.4(17) . .
C55 C28 C45 120.9(16) . .
C28 C55 C74 118(2) . .
C44 C1 C39 119.1(6) . .
C44 C1 C50 79.2(18) . .
C39 C1 C50 113.4(11) . .
C1 C44 C52 115.7(8) . .
C1 C50 C56 120(2) . .
C44 C52 C64 115.7(14) . .
C58 C56 C50 102(2) . .
C60 C57 C78 41.8(16) 2_465 2_465
C60 C57 C64 142(3) 2_465 .
C78 C57 C64 110(3) 2_465 .
C43 C63 C59 118.6(11) . .
C43 C63 C65 120(2) . .
C59 C63 C65 93(2) . .
C52 C64 C57 118(2) . .
C43 C3 C47 122.1(14) . .
C78 C60 C57 86(3) . 2_465

loop_
_geom_bond_atom_site_label_1
_geom_bond_atom_site_label_2
_geom_bond_distance
_geom_bond_site_symmetry_2
O1 C19 1.377(5) .
O2 C21 1.373(5) .
O3 C33 1.200(5) .
O4 C8 1.373(5) .
C5 C18 1.387(6) .
C5 C22 1.404(6) .
C5 C39 1.508(6) .
C6 C26 1.378(5) .
C6 C14 1.391(5) .
C6 C33 1.489(6) .
O7 C17 1.354(5) .
C8 C20 1.377(5) .
C8 C10 1.410(5) .
C9 C32 1.389(6) .
C9 C17 1.409(6) .
C9 C36 1.539(6) .
C10 C26 1.388(6) .
C10 C30 1.502(6) .
C11 C22 1.364(6) .
C11 C19 1.397(6) .
C11 C30 1.524(6) .
C12 C35 1.365(7) .
C12 C17 1.396(6) .
C12 C37 1.535(6) .
C13 C18 1.372(6) .
C13 C19 1.390(6) .
C13 C36 1.535(6) .
C14 C20 1.392(6) .
C15 C23 1.384(6) .
C15 C21 1.397(6) .
C15 C37 1.509(6) .
C16 C25 1.389(6) .
C16 C23 1.392(6) .
C16 C38 1.490(7) .
C20 C34 1.523(5) .
C21 C24 1.405(6) .
C24 C25 1.396(6) .
C24 C34 1.510(6) .
C27 C32 1.376(6) .
C27 C35 1.393(6) .
C27 C40 1.506(7) .
O28 C39 1.207(5) .
O29 C38 1.207(5) .
O31 C40 1.200(5) .
C33 C42 1.512(7) .
C38 C41 1.514(7) .
C39 C1 1.463(8) .
C40 C45 1.492(8) .
C41 C46 1.514(8) .
C42 C43 1.510(10) .
C43 C3 1.10(3) .
C43 C63 1.470(15) .
C45 C28 1.641(17) .
C46 C49 1.536(9) .
C49 C51 1.473(12) .
C51 C73 1.744(19) .
C70 C31 1.446(16) .
C70 C72 1.511(17) .
C72 C74 1.335(16) .
C74 C55 1.364(18) .
O5 C7 1.349(11) .
C4 C7 1.54(2) .
C7 C29 1.50(3) .
C7 C61 1.48(3) .
C7 C71 1.64(5) .
C47 C48 1.38(2) .
C47 C3 1.75(3) .
C48 C78 1.45(2) .
C62 O62 1.121(9) .
C62 C68 1.354(18) .
C62 C2 1.43(2) .
C73 C53 1.53(3) .
C78 C60 1.17(4) .
C78 C57 1.75(4) 2_465
C54 C53 1.327(18) .
C28 C55 1.32(2) .
C1 C44 1.441(10) .
C1 C50 1.50(2) .
C44 C52 1.530(16) .
C50 C56 1.84(3) .
C52 C64 1.59(4) .
C56 C58 1.51(5) .
C57 C60 1.38(7) 2_465
C57 C78 1.75(4) 2_465
C57 C64 1.98(7) .
C63 C59 1.492(18) .
C63 C65 1.65(5) .
C60 C57 1.38(7) 2_465
